data_1532296
loop_
_publ_author_name
'Welter, R.'
'Malaman, B.'

_publ_section_title
;
 Magnetic behaviour of the Mn sublattice in (Th Cr2 Si2)-type Ca Mn2-x Fex
 Ge2 solid solution investigated by magnetic measurements and neutron
 diffraction
;
_journal_name_full 'Journal of Alloys Compd.'
_journal_page_first 35
_journal_page_last 46
_journal_volume 354
_journal_year 2003
_chemical_formula_sum 'Ca Fe1.01 Ge2 Mn0.99'
_chemical_name_systematic 'Ca Mn0.99 Fe1.01 Ge2'
_space_group_IT_number 139
_symmetry_space_group_name_Hall '-I 4 2'
_symmetry_space_group_name_H-M 'I 4/m m m'
_cell_angle_alpha 90
_cell_angle_beta 90
_cell_angle_gamma 90
_cell_formula_units_Z 2
_cell_length_a 4.06
_cell_length_b 4.06
_cell_length_c 10.839
_cell_volume 178.666
_citation_journal_id_ASTM JALCEU
_cod_data_source_file Welter_JALCEU_2003_1400.cif
_cod_data_source_block Ca1Fe1.01Ge2Mn0.99
_cod_original_cell_volume 178.6657
_cod_original_formula_sum 'Ca1 Fe1.01 Ge2 Mn0.99'
_cod_database_code 1532296

loop_
_symmetry_equiv_pos_as_xyz
x,y,z
-y,x,z
-x,-y,z
y,-x,z
x,-y,-z
y,x,-z
-x,y,-z
-y,-x,-z
-x,-y,-z
y,-x,-z
x,y,-z
-y,x,-z
-x,y,z
-y,-x,z
x,-y,z
y,x,z
x+1/2,y+1/2,z+1/2
-y+1/2,x+1/2,z+1/2
-x+1/2,-y+1/2,z+1/2
y+1/2,-x+1/2,z+1/2
x+1/2,-y+1/2,-z+1/2
y+1/2,x+1/2,-z+1/2
-x+1/2,y+1/2,-z+1/2
-y+1/2,-x+1/2,-z+1/2
-x+1/2,-y+1/2,-z+1/2
y+1/2,-x+1/2,-z+1/2
x+1/2,y+1/2,-z+1/2
-y+1/2,x+1/2,-z+1/2
-x+1/2,y+1/2,z+1/2
-y+1/2,-x+1/2,z+1/2
x+1/2,-y+1/2,z+1/2
y+1/2,x+1/2,z+1/2

loop_
_atom_site_label
_atom_site_type_symbol
_atom_site_fract_x
_atom_site_fract_y
_atom_site_fract_z
_atom_site_occupancy
_atom_site_U_iso_or_equiv
Fe1 Fe 0 0.5 0.25 0.505 0.0
Ca1 Ca 0 0 0 1 0.0
Mn1 Mn 0 0.5 0.25 0.495 0.0
Ge1 Ge 0 0 0.38 1 0.0
